data_1534212
loop_
_publ_author_name
'Bandel, G.'
'Platte, C.'
'Troemel, M.'

_publ_section_title
;
 Zur Kenntnis des Bariumhexahydroxoplatinats Ba Pt (O H)6 (H2 O)
;
_journal_name_full 'Zeitschrift fuer Anorganische und Allgemeine Chemie'
_journal_page_first 178
_journal_page_last 182
_journal_volume 477
_journal_year 1981
_chemical_formula_sum 'Ba H8 O7 Pt'
_chemical_name_systematic 'Ba Pt (O H)6 (H2 O)'
_space_group_IT_number 11
_symmetry_space_group_name_Hall '-P 2yb'
_symmetry_space_group_name_H-M 'P 1 21/m 1'
_cell_angle_alpha 90
_cell_angle_beta 108.19
_cell_angle_gamma 90
_cell_formula_units_Z 2
_cell_length_a 6.282
_cell_length_b 6.246
_cell_length_c 8.574
_cell_volume 319.609
_citation_journal_id_ASTM ZAACAB
_cod_data_source_file Bandel_ZAACAB_1981_1392.cif
_cod_data_source_block H8Ba1O7Pt1
_cod_original_cell_volume 319.6091
_cod_original_formula_sum 'H8 Ba1 O7 Pt1'
_cod_database_code 1534212

loop_
_symmetry_equiv_pos_as_xyz
x,y,z
-x,y+1/2,-z
-x,-y,-z
x,-y-1/2,z

loop_
_atom_site_label
_atom_site_type_symbol
_atom_site_fract_x
_atom_site_fract_y
_atom_site_fract_z
_atom_site_occupancy
_atom_site_U_iso_or_equiv
Ba1 Ba+2 0.7233 0.25 0.5016 1 0.0
O4 O-2 0.094 0.475 0.702 1 0.0
O3 O-2 0.56 0.468 0.75 1 0.0
Pt1 Pt+4 0.3281 0.25 0.7364 1 0.0
O2 O-2 0.284 0.25 0.5 1 0.0
O5 O-2 0.934 0.25 0.024 1 0.0
O1 O-2 0.375 0.25 0.977 1 0.0
